data_7039663
loop_
_publ_author_name
'Nishikawa, Michihiro'
'Sano, Taichi'
'Washimi, Masaya'
'Takao, Koichiro'
'Tsubomura, Taro'

_publ_section_title
;
 Emission properties and Cu(i)-Cu(i) interaction in 2-coordinate
 dicopper(i)-bis(N-heterocyclic)carbene complexes.
;
_journal_issue 30
_journal_name_full 'Dalton transactions (Cambridge, England : 2003)'
_journal_page_first 12127
_journal_page_last 12136
_journal_paper_doi 10.1039/c6dt01239f
_journal_volume 45
_journal_year 2016
_chemical_formula_sum 'C22 H32 Cu2 F12 N8 P2'
_chemical_formula_weight 825.60
_chemical_name_systematic
;
 ?
;
_space_group_IT_number 15
_symmetry_cell_setting monoclinic
_symmetry_space_group_name_Hall '-C 2yc'
_symmetry_space_group_name_H-M 'C 1 2/c 1'
_atom_sites_solution_hydrogens geom
_atom_sites_solution_primary direct
_atom_sites_solution_secondary difmap
_audit_creation_date 2015-03-10T12:36:05-00:00
_audit_creation_method 'WinGX routine CIF_UPDATE'
_audit_update_record
;
2015-11-16 deposited with the CCDC.
2016-06-23 downloaded from the CCDC.
;
_cell_angle_alpha 90.000(4)
_cell_angle_beta 94.369(2)
_cell_angle_gamma 90.00(11)
_cell_formula_units_Z 4
_cell_length_a 19.754(7)
_cell_length_b 11.976(4)
_cell_length_c 13.006(7)
_cell_measurement_reflns_used 3161
_cell_measurement_temperature 123(2)
_cell_measurement_theta_max 27.4835
_cell_measurement_theta_min 3.1436
_cell_volume 3068(2)
_computing_cell_refinement 'CrystalClear (Rigaku Corp., 2000)'
_computing_data_collection 'CrystalClear (Rigaku Corp., 2000)'
_computing_data_reduction 'CrystalClear (Rigaku Corp., 2000)'
_computing_structure_refinement 'SHELXL-97 (Sheldrick, 1997)'
_computing_structure_solution
;
        ????
;
_diffrn_ambient_temperature 123(2)
_diffrn_detector_area_resol_mean 28.5714
_diffrn_measured_fraction_theta_full 0.986
_diffrn_measured_fraction_theta_max 0.986
_diffrn_measurement_device
;
        Saturn70 CCD (4x4 bin mode)
;
_diffrn_measurement_method dtcell.ref
_diffrn_radiation_monochromator graphite
_diffrn_radiation_type MoK\a
_diffrn_radiation_wavelength 0.7107
_diffrn_reflns_av_R_equivalents 0.0696
_diffrn_reflns_av_unetI/netI 0.064
_diffrn_reflns_limit_h_max 25
_diffrn_reflns_limit_h_min -25
_diffrn_reflns_limit_k_max 15
_diffrn_reflns_limit_k_min -15
_diffrn_reflns_limit_l_max 16
_diffrn_reflns_limit_l_min -16
_diffrn_reflns_number 14265
_diffrn_reflns_reduction_process 'Lp corrections applied'
_diffrn_reflns_theta_full 27.48
_diffrn_reflns_theta_max 27.48
_diffrn_reflns_theta_min 3.4
_exptl_absorpt_coefficient_mu 1.593
_exptl_absorpt_correction_T_max 1
_exptl_absorpt_correction_T_min 0.7745
_exptl_absorpt_correction_type multi-scan
_exptl_crystal_colour Colorless
_exptl_crystal_density_diffrn 1.752
_exptl_crystal_density_method 'not measured'
_exptl_crystal_description Block
_exptl_crystal_F_000 1600
_exptl_crystal_size_max 0.2
_exptl_crystal_size_mid 0.2
_exptl_crystal_size_min 0.2
_refine_diff_density_max 1.452
_refine_diff_density_min -0.696
_refine_diff_density_rms 0.134
_refine_ls_extinction_method none
_refine_ls_goodness_of_fit_ref 1.122
_refine_ls_hydrogen_treatment constr
_refine_ls_matrix_type full
_refine_ls_number_parameters 209
_refine_ls_number_reflns 3459
_refine_ls_number_restraints 0
_refine_ls_restrained_S_all 1.122
_refine_ls_R_factor_all 0.0892
_refine_ls_R_factor_gt 0.0659
_refine_ls_shift/su_max 0.002
_refine_ls_shift/su_mean 0.001
_refine_ls_structure_factor_coef Fsqd
_refine_ls_weighting_details 'calc w=1/[\s^2^(Fo^2^)+(0.0705P)^2^+21.8750P] where P=(Fo^2^+2Fc^2^)/3'
_refine_ls_weighting_scheme calc
_refine_ls_wR_factor_ref 0.1731
_reflns_number_gt 2698
_reflns_number_total 3459
_reflns_threshold_expression >2sigma(I)
_cod_data_source_file c6dt01239f2.cif
_cod_data_source_block new
_cod_depositor_comments
;
The following automatic conversions were performed:

'_exptl_absorpt_correction_type' value 'Multi-scan' changed to
'multi-scan' according to
/usr/data/users/saulius/crontab/automatic-downloads/rss-feeds/RSC/lib/dictionaries/cif_core.dic
dictionary named 'cif_core.dic' version 2.4.2 from 2011-04-26.

Automatic conversion script
Id: cif_fix_values 4268 2015-11-12 08:31:59Z antanas 

 Adding full bibliography for 7039663--7039666.cif.
;
_cod_original_sg_symbol_H-M C2/c
_cod_database_code 7039663

loop_
_symmetry_equiv_pos_as_xyz
'x, y, z'
'-x, y, -z+1/2'
'x+1/2, y+1/2, z'
'-x+1/2, y+1/2, -z+1/2'
'-x, -y, -z'
'x, -y, z-1/2'
'-x+1/2, -y+1/2, -z'
'x+1/2, -y+1/2, z-1/2'

loop_
_atom_site_label
_atom_site_fract_x
_atom_site_fract_y
_atom_site_fract_z
_atom_site_U_iso_or_equiv
_atom_site_adp_type
_atom_site_calc_flag
_atom_site_refinement_flags
_atom_site_occupancy
_atom_site_type_symbol
Cu1 0.52696(3) 0.01343(5) 0.15793(5) 0.0176(2) Uani d . 1 Cu
P1 0.84692(7) -0.06883(12) -0.00347(11) 0.0214(3) Uani d . 1 P
F3 0.78193(17) -0.1314(3) 0.0319(3) 0.0423(10) Uani d . 1 F
F1 0.80085(18) 0.0371(3) -0.0395(3) 0.0396(9) Uani d . 1 F
F6 0.89293(16) -0.1728(3) 0.0329(3) 0.0308(8) Uani d . 1 F
F4 0.91231(18) -0.0049(3) -0.0376(3) 0.0455(10) Uani d . 1 F
F2 0.8351(2) -0.1210(4) -0.1162(3) 0.0502(11) Uani d . 1 F
F5 0.8586(2) -0.0143(3) 0.1095(3) 0.0381(9) Uani d . 1 F
N2 0.3924(2) -0.0560(4) 0.0721(3) 0.0169(9) Uani d . 1 N
N1 0.4531(2) -0.1980(4) 0.1192(4) 0.0220(10) Uani d . 1 N
N4 0.5899(2) 0.2316(4) 0.1895(3) 0.0201(9) Uani d . 1 N
N3 0.6646(2) 0.1037(4) 0.2139(3) 0.0224(10) Uani d . 1 N
C10 0.6989(3) -0.0042(5) 0.2226(5) 0.0289(13) Uani d . 1 C
H10A 0.7474 0.0073 0.2412 0.043 Uiso calc R 1 H
H10B 0.693 -0.0435 0.1564 0.043 Uiso calc R 1 H
H10C 0.6793 -0.049 0.2759 0.043 Uiso calc R 1 H
C5 0.5116(3) -0.2679(5) 0.1549(4) 0.0263(12) Uani d . 1 C
H5A 0.5517 -0.2192 0.1699 0.032 Uiso calc R 1 H
H5B 0.5221 -0.3193 0.0986 0.032 Uiso calc R 1 H
C6 0.5 -0.3358(6) 0.25 0.0309(19) Uani d S 1 C
H6A 0.4601 -0.3847 0.2344 0.037 Uiso calc PR 0.5 H
H6B 0.5399 -0.3847 0.2656 0.037 Uiso calc PR 0.5 H
C4 0.3729(3) 0.0580(5) 0.0451(4) 0.0227(11) Uani d . 1 C
H4A 0.3257 0.0591 0.0159 0.034 Uiso calc R 1 H
H4B 0.4025 0.0869 -0.0059 0.034 Uiso calc R 1 H
H4C 0.3773 0.1048 0.107 0.034 Uiso calc R 1 H
C11 0.5 0.3568(6) 0.25 0.0290(19) Uani d S 1 C
H11A 0.4627 0.4057 0.2218 0.035 Uiso calc PR 0.5 H
H11B 0.5373 0.4057 0.2782 0.035 Uiso calc PR 0.5 H
C1 0.4553(3) -0.0852(4) 0.1142(4) 0.0181(10) Uani d . 1 C
C9 0.6976(3) 0.2047(5) 0.2296(5) 0.0283(13) Uani d . 1 C
H9 0.7447 0.2152 0.2476 0.034 Uiso calc R 1 H
C7 0.5974(3) 0.1191(4) 0.1890(4) 0.0191(11) Uani d . 1 C
C3 0.3528(3) -0.1485(5) 0.0523(4) 0.0252(12) Uani d . 1 C
H3 0.3072 -0.1491 0.0235 0.03 Uiso calc R 1 H
C2 0.3903(3) -0.2384(5) 0.0811(4) 0.0240(12) Uani d . 1 C
H2 0.3765 -0.3143 0.0763 0.029 Uiso calc R 1 H
C023 0.5253(3) 0.2898(4) 0.1620(4) 0.0224(11) Uani d . 1 C
H02A 0.4904 0.234 0.139 0.027 Uiso calc R 1 H
H02B 0.5314 0.3406 0.1033 0.027 Uiso calc R 1 H
C8 0.6509(3) 0.2850(5) 0.2148(4) 0.0287(13) Uani d . 1 C
H8 0.6581 0.3633 0.2205 0.034 Uiso calc R 1 H

loop_
_atom_site_aniso_label
_atom_site_aniso_U_11
_atom_site_aniso_U_22
_atom_site_aniso_U_33
_atom_site_aniso_U_12
_atom_site_aniso_U_13
_atom_site_aniso_U_23
Cu1 0.0139(3) 0.0199(3) 0.0191(3) -0.0012(2) 0.0012(2) -0.0008(3)
P1 0.0165(7) 0.0229(7) 0.0247(7) 0.0026(5) -0.0003(5) 0.0018(6)
F3 0.0237(18) 0.035(2) 0.069(3) -0.0073(15) 0.0073(17) 0.0003(18)
F1 0.033(2) 0.039(2) 0.046(2) 0.0161(16) -0.0021(17) 0.0108(17)
F6 0.0248(17) 0.0252(17) 0.042(2) 0.0084(14) 0.0000(15) 0.0037(15)
F4 0.030(2) 0.039(2) 0.070(3) -0.0044(16) 0.0145(19) 0.0170(19)
F2 0.060(3) 0.065(3) 0.025(2) 0.015(2) -0.0077(18) -0.0080(18)
F5 0.050(2) 0.032(2) 0.031(2) 0.0047(17) -0.0037(17) -0.0069(15)
N2 0.014(2) 0.021(2) 0.016(2) -0.0024(17) 0.0028(16) -0.0022(17)
N1 0.020(2) 0.019(2) 0.027(2) 0.0003(18) 0.0049(19) -0.0024(18)
N4 0.016(2) 0.023(2) 0.021(2) -0.0068(18) 0.0002(17) -0.0007(18)
N3 0.018(2) 0.032(3) 0.017(2) -0.0012(19) 0.0019(18) 0.0021(19)
C10 0.020(3) 0.040(3) 0.027(3) 0.008(2) 0.000(2) 0.002(3)
C5 0.027(3) 0.021(3) 0.031(3) 0.006(2) 0.003(2) -0.005(2)
C6 0.033(5) 0.010(4) 0.050(6) 0 -0.002(4) 0
C4 0.018(3) 0.028(3) 0.022(3) 0.000(2) 0.002(2) 0.002(2)
C11 0.026(4) 0.014(4) 0.046(5) 0 -0.008(4) 0
C1 0.018(3) 0.017(3) 0.019(3) -0.002(2) 0.003(2) -0.0010(19)
C9 0.013(3) 0.038(3) 0.034(3) -0.009(2) 0.000(2) -0.001(3)
C7 0.017(2) 0.028(3) 0.013(2) -0.001(2) 0.0017(19) 0.001(2)
C3 0.022(3) 0.032(3) 0.021(3) -0.007(2) -0.001(2) -0.007(2)
C2 0.029(3) 0.022(3) 0.022(3) -0.011(2) 0.005(2) -0.005(2)
C023 0.023(3) 0.019(3) 0.024(3) -0.001(2) -0.005(2) 0.004(2)
C8 0.024(3) 0.032(3) 0.030(3) -0.012(2) 0.001(2) -0.003(2)

loop_
_atom_type_symbol
_atom_type_description
_atom_type_scat_dispersion_real
_atom_type_scat_dispersion_imag
_atom_type_scat_source
C C 0.0033 0.0016 'International Tables Vol C Tables 4.2.6.8 and 6.1.1.4'
H H 0 0 'International Tables Vol C Tables 4.2.6.8 and 6.1.1.4'
N N 0.0061 0.0033 'International Tables Vol C Tables 4.2.6.8 and 6.1.1.4'
F F 0.0171 0.0103 'International Tables Vol C Tables 4.2.6.8 and 6.1.1.4'
P P 0.1023 0.0942 'International Tables Vol C Tables 4.2.6.8 and 6.1.1.4'
Cu Cu 0.3201 1.2651 'International Tables Vol C Tables 4.2.6.8 and 6.1.1.4'

loop_
_geom_angle_atom_site_label_1
_geom_angle_atom_site_label_2
_geom_angle_atom_site_label_3
_geom_angle
_geom_angle_site_symmetry_1
_geom_angle_site_symmetry_3
C1 Cu1 C7 174.4(2) . .
C1 Cu1 Cu1 85.99(16) . 2_655
C7 Cu1 Cu1 98.24(15) . 2_655
F3 P1 F6 90.0(2) . .
F3 P1 F4 179.2(2) . .
F6 P1 F4 90.1(2) . .
F3 P1 F2 91.0(2) . .
F6 P1 F2 90.4(2) . .
F4 P1 F2 89.8(3) . .
F3 P1 F5 89.4(2) . .
F6 P1 F5 90.43(19) . .
F4 P1 F5 89.8(2) . .
F2 P1 F5 179.1(2) . .
F3 P1 F1 90.3(2) . .
F6 P1 F1 179.4(2) . .
F4 P1 F1 89.6(2) . .
F2 P1 F1 90.1(2) . .
F5 P1 F1 89.1(2) . .
C1 N2 C3 110.9(5) . .
C1 N2 C4 123.7(4) . .
C3 N2 C4 125.3(4) . .
C1 N1 C2 111.1(5) . .
C1 N1 C5 123.8(4) . .
C2 N1 C5 125.0(5) . .
C7 N4 C8 111.6(5) . .
C7 N4 C023 124.1(4) . .
C8 N4 C023 124.2(5) . .
C7 N3 C9 111.0(5) . .
C7 N3 C10 125.4(5) . .
C9 N3 C10 123.6(5) . .
N3 C10 H10A 109.5 . .
N3 C10 H10B 109.5 . .
H10A C10 H10B 109.5 . .
N3 C10 H10C 109.5 . .
H10A C10 H10C 109.5 . .
H10B C10 H10C 109.5 . .
N1 C5 C6 113.5(4) . .
N1 C5 H5A 108.9 . .
C6 C5 H5A 108.9 . .
N1 C5 H5B 108.9 . .
C6 C5 H5B 108.9 . .
H5A C5 H5B 107.7 . .
C5 C6 C5 114.9(6) 2_655 .
C5 C6 H6A 108.5 2_655 .
C5 C6 H6A 108.5 . .
C5 C6 H6B 108.5 2_655 .
C5 C6 H6B 108.5 . .
H6A C6 H6B 107.5 . .
N2 C4 H4A 109.5 . .
N2 C4 H4B 109.5 . .
H4A C4 H4B 109.5 . .
N2 C4 H4C 109.5 . .
H4A C4 H4C 109.5 . .
H4B C4 H4C 109.5 . .
C023 C11 C023 116.0(6) . 2_655
C023 C11 H11A 108.3 . .
C023 C11 H11A 108.3 2_655 .
C023 C11 H11B 108.3 . .
C023 C11 H11B 108.3 2_655 .
H11A C11 H11B 107.4 . .
N1 C1 N2 104.2(4) . .
N1 C1 Cu1 129.2(4) . .
N2 C1 Cu1 126.6(4) . .
C8 C9 N3 107.2(5) . .
C8 C9 H9 126.4 . .
N3 C9 H9 126.4 . .
N3 C7 N4 103.8(5) . .
N3 C7 Cu1 130.4(4) . .
N4 C7 Cu1 125.8(4) . .
C2 C3 N2 107.6(5) . .
C2 C3 H3 126.2 . .
N2 C3 H3 126.2 . .
C3 C2 N1 106.2(5) . .
C3 C2 H2 126.9 . .
N1 C2 H2 126.9 . .
N4 C023 C11 113.4(4) . .
N4 C023 H02A 108.9 . .
C11 C023 H02A 108.9 . .
N4 C023 H02B 108.9 . .
C11 C023 H02B 108.9 . .
H02A C023 H02B 107.7 . .
C9 C8 N4 106.4(5) . .
C9 C8 H8 126.8 . .
N4 C8 H8 126.8 . .

loop_
_geom_bond_atom_site_label_1
_geom_bond_atom_site_label_2
_geom_bond_site_symmetry_2
_geom_bond_distance
Cu1 C1 . 1.898(5)
Cu1 C7 . 1.901(6)
Cu1 Cu1 2_655 2.6941(17)
P1 F3 . 1.585(4)
P1 F6 . 1.592(4)
P1 F4 . 1.594(4)
P1 F2 . 1.595(4)
P1 F5 . 1.609(4)
P1 F1 . 1.610(4)
N2 C1 . 1.364(6)
N2 C3 . 1.369(7)
N2 C4 . 1.455(7)
N1 C1 . 1.354(7)
N1 C2 . 1.388(7)
N1 C5 . 1.473(7)
N4 C7 . 1.356(7)
N4 C8 . 1.380(7)
N4 C023 . 1.474(7)
N3 C7 . 1.356(7)
N3 C9 . 1.382(7)
N3 C10 . 1.459(7)
C10 H10A . 0.98
C10 H10B . 0.98
C10 H10C . 0.98
C5 C6 . 1.513(7)
C5 H5A . 0.99
C5 H5B . 0.99
C6 C5 2_655 1.513(7)
C6 H6A . 0.99
C6 H6B . 0.99
C4 H4A . 0.98
C4 H4B . 0.98
C4 H4C . 0.98
C11 C023 . 1.513(7)
C11 C023 2_655 1.513(7)
C11 H11A . 0.99
C11 H11B . 0.99
C9 C8 . 1.338(8)
C9 H9 . 0.95
C3 C2 . 1.343(8)
C3 H3 . 0.95
C2 H2 . 0.95
C023 H02A . 0.99
C023 H02B . 0.99
C8 H8 . 0.95
